data_2207317
loop_
_publ_author_name
'Oku, Hiroyuki'
'Endo, Teruya'
'Yamada, Keiichi'
'Katakai, Ryoichi'

_publ_section_title
;
 <i>tert</i>-Butoxycarbonyl-<small>L</small>-leucyl-<small>L</small>-alanine
 trichloroethyl ester
 (Boc-<small>L</small>-Leu-<small>L</small>-Ala-OTce)
;
_journal_coeditor_code OB6564
_journal_issue 11
_journal_name_full 'Acta Crystallographica Section E'
_journal_page_first o3864
_journal_page_last o3866
_journal_paper_doi 10.1107/S160053680502636X
_journal_volume 61
_journal_year 2005
_chemical_formula_iupac 'C16 H27 Cl3 N2 O5'
_chemical_formula_moiety 'C16 H27 Cl3 N2 O5'
_chemical_formula_sum 'C16 H27 Cl3 N2 O5'
_chemical_formula_weight 433.75
_chemical_melting_point .415E-305
_chemical_name_systematic
;
tert-Butoxycarbonyl-L-leucyl-L-alanine trichloroethyl ester
;
_space_group_IT_number 170
_symmetry_cell_setting hexagonal
_symmetry_space_group_name_Hall 'P 65'
_symmetry_space_group_name_H-M 'P 65'
_cell_angle_alpha 90
_cell_angle_beta 90
_cell_angle_gamma 120
_cell_formula_units_Z 6
_cell_length_a 12.1055(14)
_cell_length_b 12.1055(14)
_cell_length_c 26.939(5)
_cell_measurement_reflns_used 21563
_cell_measurement_temperature 173.1
_cell_measurement_theta_max 68.2
_cell_measurement_theta_min 3.3
_cell_volume 3418.8(8)
_computing_cell_refinement RAPID-AUTO
_computing_data_collection 'RAPID-AUTO (Rigaku, 2003)'
_computing_data_reduction 'CrystalStructure (Rigaku, 2003)'
_computing_molecular_graphics 'ORTEP (Johnson, 1965)'
_computing_publication_material CrystalStructure
_computing_structure_refinement 'CRYSTALS (Betteridge et al., 2003)'
_computing_structure_solution 'SIR2002 (Burla et al., 2003)'
_diffrn_detector_area_resol_mean 10.00
_diffrn_measured_fraction_theta_full 1.8
_diffrn_measured_fraction_theta_max 1.8
_diffrn_measurement_device_type 'Rigaku R-AXIS RAPID'
_diffrn_measurement_method \w
_diffrn_radiation_type 'Cu K\a'
_diffrn_radiation_wavelength 1.5418
_diffrn_reflns_av_R_equivalents 0.097
_diffrn_reflns_limit_h_max 14
_diffrn_reflns_limit_h_min -14
_diffrn_reflns_limit_k_max 14
_diffrn_reflns_limit_k_min -14
_diffrn_reflns_limit_l_max 32
_diffrn_reflns_limit_l_min -31
_diffrn_reflns_number 29240
_diffrn_reflns_theta_full 68.19
_diffrn_reflns_theta_max 68.19
_exptl_absorpt_coefficient_mu 3.847
_exptl_absorpt_correction_type none
_exptl_crystal_colour colorless
_exptl_crystal_density_diffrn 1.264
_exptl_crystal_density_method 'not measured'
_exptl_crystal_description needle
_exptl_crystal_F_000 1368.00
_exptl_crystal_size_max 0.30
_exptl_crystal_size_mid 0.01
_exptl_crystal_size_min 0.01
_refine_diff_density_max 1.14
_refine_diff_density_min -0.65
_refine_ls_abs_structure_details 'Flack (1983), 1992 Friedel pairs'
_refine_ls_abs_structure_Flack 0.05(2)
_refine_ls_extinction_method none
_refine_ls_goodness_of_fit_ref 1.057
_refine_ls_hydrogen_treatment constr
_refine_ls_number_parameters 263
_refine_ls_number_reflns 4134
_refine_ls_R_factor_gt 0.0428
_refine_ls_shift/su_max 0.0000
_refine_ls_structure_factor_coef Fsqd
_refine_ls_weighting_details 'w = 1/[0.1\s(Fo^2^) + 2.0]/(4Fo^2^)'
_refine_ls_weighting_scheme calc
_refine_ls_wR_factor_ref 0.0789
_reflns_number_gt 1326
_reflns_number_total 4134
_reflns_threshold_expression F^2^>2\s(F^2^)
_cod_data_source_file ob6564.cif
_cod_data_source_block I
_cod_database_code 2207317

loop_
_symmetry_equiv_pos_site_id
_symmetry_equiv_pos_as_xyz
1 +X,+Y,+Z
2 +X-Y,+X,5/6+Z
3 -Y,+X-Y,2/3+Z
4 -X,-Y,1/2+Z
5 -X+Y,-X,1/3+Z
6 +Y,-X+Y,1/6+Z

loop_
_atom_site_label
_atom_site_fract_x
_atom_site_fract_y
_atom_site_fract_z
_atom_site_U_iso_or_equiv
_atom_site_adp_type
_atom_site_calc_flag
_atom_site_refinement_flags
_atom_site_occupancy
_atom_site_type_symbol
Cl41 0.70249(14) 0.13892(18) 0.55437(6) 0.0759(5) Uani d . 1.00 Cl
Cl42 0.78694(16) 0.3511(2) 0.62183(6) 0.0851(6) Uani d . 1.00 Cl
Cl43 0.53865(16) 0.12709(19) 0.63264(6) 0.0765(5) Uani d . 1.00 Cl
O101 -0.2252(4) -0.1300(3) 0.61682(12) 0.0587(10) Uani d . 1.00 O
O102 -0.1765(5) -0.0711(3) 0.53796(13) 0.0844(14) Uani d . 1.00 O
O201 0.1976(3) 0.1218(3) 0.59163(12) 0.0499(11) Uani d . 1.00 O
O301 0.4220(3) 0.3423(4) 0.53180(16) 0.0664(13) Uani d . 1.00 O
O401 0.4902(3) 0.2020(4) 0.53375(12) 0.0581(11) Uani d . 1.00 O
N201 -0.0625(3) 0.0564(4) 0.59947(12) 0.0448(12) Uani d . 1.00 N
N301 0.1778(3) 0.1437(4) 0.51002(14) 0.0439(12) Uani d . 1.00 N
C101 -0.3418(6) -0.2494(5) 0.6070(2) 0.0737(19) Uani d . 1.00 C
C102 -0.3883(7) -0.3026(7) 0.6566(2) 0.098(2) Uani d . 1.00 C
C103 -0.4377(7) -0.2222(10) 0.5836(3) 0.143(3) Uani d . 1.00 C
C104 -0.3139(13) -0.3318(8) 0.5771(4) 0.162(4) Uani d . 1.00 C
C105 -0.1566(5) -0.0495(5) 0.58122(17) 0.0464(16) Uani d . 1.00 C
C201 0.0292(4) 0.1567(5) 0.56708(14) 0.0380(13) Uani d . 1.00 C
C202 0.1402(4) 0.1392(4) 0.55772(18) 0.0362(13) Uani d . 1.00 C
C203 0.0738(4) 0.2865(4) 0.59201(19) 0.0393(13) Uani d . 1.00 C
C204 0.1523(5) 0.4006(5) 0.5584(2) 0.0568(17) Uani d . 1.00 C
C205 0.2060(7) 0.5224(5) 0.5901(2) 0.087(2) Uani d . 1.00 C
C206 0.0732(6) 0.4062(6) 0.5164(2) 0.070(2) Uani d . 1.00 C
C301 0.2858(4) 0.1316(5) 0.49924(18) 0.0468(16) Uani d . 1.00 C
C302 0.4038(4) 0.2403(6) 0.52338(18) 0.0470(16) Uani d . 1.00 C
C303 0.3090(6) 0.1349(8) 0.4433(2) 0.085(2) Uani d . 1.00 C
C401 0.6029(5) 0.2933(6) 0.5578(2) 0.066(2) Uani d . 1.00 C
C402 0.6567(5) 0.2319(7) 0.5900(2) 0.0630(19) Uani d . 1.00 C
H1 -0.4028 -0.2466 0.6767 0.100 Uiso c R 1.00 H
H2 -0.4650 -0.3823 0.6538 0.100 Uiso c R 1.00 H
H3 -0.3240 -0.3151 0.6713 0.100 Uiso c R 1.00 H
H4 -0.4557 -0.1679 0.6032 0.141 Uiso c R 1.00 H
H5 -0.4026 -0.1822 0.5527 0.141 Uiso c R 1.00 H
H6 -0.5142 -0.3006 0.5779 0.141 Uiso c R 1.00 H
H7 -0.3923 -0.4083 0.5714 0.180 Uiso c R 1.00 H
H8 -0.2801 -0.2902 0.5463 0.180 Uiso c R 1.00 H
H9 -0.2552 -0.3515 0.5924 0.180 Uiso c R 1.00 H
H10 -0.0582 0.0700 0.6343 0.053 Uiso c R 1.00 H
H11 -0.0122 0.1546 0.5368 0.048 Uiso c R 1.00 H
H12 0.0028 0.2917 0.6040 0.048 Uiso c R 1.00 H
H13 0.1259 0.2907 0.6191 0.048 Uiso c R 1.00 H
H14 0.2219 0.3948 0.5451 0.068 Uiso c R 1.00 H
H15 0.2561 0.5187 0.6165 0.099 Uiso c R 1.00 H
H16 0.2568 0.5955 0.5703 0.099 Uiso c R 1.00 H
H17 0.1359 0.5275 0.6034 0.099 Uiso c R 1.00 H
H18 0.0039 0.4121 0.5300 0.083 Uiso c R 1.00 H
H19 0.1223 0.4776 0.4955 0.083 Uiso c R 1.00 H
H20 0.0413 0.3299 0.4976 0.082 Uiso c R 1.00 H
H21 0.1368 0.1622 0.4839 0.056 Uiso c R 1.00 H
H22 0.2718 0.0525 0.5122 0.059 Uiso c R 1.00 H
H23 0.3817 0.1275 0.4358 0.111 Uiso c R 1.00 H
H24 0.2364 0.0691 0.4268 0.110 Uiso c R 1.00 H
H25 0.3231 0.2156 0.4324 0.111 Uiso c R 1.00 H
H26 0.6636 0.3410 0.5328 0.084 Uiso c R 1.00 H
H27 0.5857 0.3487 0.5770 0.084 Uiso c R 1.00 H

loop_
_atom_site_aniso_label
_atom_site_aniso_U_11
_atom_site_aniso_U_22
_atom_site_aniso_U_33
_atom_site_aniso_U_12
_atom_site_aniso_U_13
_atom_site_aniso_U_23
Cl41 0.0749(11) 0.1125(13) 0.0685(9) 0.0680(10) 0.0112(8) 0.0066(8)
Cl42 0.0596(9) 0.1154(15) 0.0830(11) 0.0457(10) -0.0121(8) -0.0095(10)
Cl43 0.0700(10) 0.1015(12) 0.0605(8) 0.0447(9) 0.0191(7) 0.0151(8)
O101 0.065(2) 0.046(2) 0.041(2) 0.0104(18) 0.0005(18) 0.0047(17)
O102 0.111(3) 0.064(2) 0.037(2) 0.012(2) 0.006(2) -0.0059(19)
O201 0.062(2) 0.068(2) 0.0360(18) 0.046(2) 0.0037(17) 0.0142(17)
O301 0.058(2) 0.059(2) 0.087(3) 0.033(2) 0.002(2) 0.009(2)
O401 0.045(2) 0.079(2) 0.065(2) 0.042(2) -0.0083(17) -0.008(2)
N201 0.046(2) 0.057(2) 0.029(2) 0.023(2) 0.0026(19) 0.0044(19)
N301 0.038(2) 0.068(2) 0.033(2) 0.032(2) -0.0010(17) 0.0028(18)
C101 0.067(4) 0.041(3) 0.078(4) 0.000(3) 0.011(3) 0.003(3)
C102 0.083(5) 0.066(4) 0.100(5) 0.005(3) 0.013(4) 0.021(4)
C103 0.041(4) 0.132(8) 0.180(10) -0.012(4) -0.030(5) 0.025(7)
C104 0.166(11) 0.055(4) 0.229(11) 0.028(5) 0.062(8) -0.022(6)
C105 0.047(3) 0.048(3) 0.031(3) 0.014(2) 0.016(2) 0.007(2)
C201 0.039(2) 0.057(3) 0.024(2) 0.028(2) -0.0022(19) 0.005(2)
C202 0.045(2) 0.040(2) 0.030(2) 0.026(2) 0.003(2) 0.007(2)
C203 0.036(2) 0.040(2) 0.044(2) 0.021(2) 0.007(2) 0.004(2)
C204 0.060(3) 0.051(3) 0.059(3) 0.028(2) 0.010(2) 0.021(2)
C205 0.104(5) 0.047(3) 0.097(5) 0.028(3) 0.035(4) 0.017(3)
C206 0.066(3) 0.066(3) 0.074(4) 0.030(3) -0.003(3) 0.015(3)
C301 0.030(2) 0.081(4) 0.037(2) 0.033(2) -0.001(2) 0.003(2)
C302 0.043(3) 0.069(3) 0.038(2) 0.035(2) 0.010(2) 0.011(2)
C303 0.070(4) 0.151(7) 0.056(3) 0.071(5) 0.006(3) -0.010(3)
C401 0.045(3) 0.092(4) 0.074(4) 0.043(3) -0.009(3) 0.001(3)
C402 0.062(3) 0.088(4) 0.050(3) 0.045(3) -0.001(3) 0.006(3)

loop_
_atom_type_symbol
_atom_type_description
_atom_type_scat_dispersion_real
_atom_type_scat_dispersion_imag
_atom_type_scat_source
C C 0.0018 0.0009 'International Tables Vol C Tables 4.2.6.8 and 6.1.1.4'
H H 0.0000 0.0000 'International Tables Vol C Tables 4.2.6.8 and 6.1.1.4'
N N 0.0031 0.0018 'International Tables Vol C Tables 4.2.6.8 and 6.1.1.4'
O O 0.0049 0.0032 'International Tables Vol C Tables 4.2.6.8 and 6.1.1.4'

loop_
_geom_angle_atom_site_label_1
_geom_angle_atom_site_label_2
_geom_angle_atom_site_label_3
_geom_angle
C101 O101 C105 122.7(4)
C302 O401 C401 115.6(5)
C105 N201 C201 121.2(3)
C202 N301 C301 119.9(4)
O101 C101 C102 103.8(4)
O101 C101 C103 109.4(6)
O101 C101 C104 110.0(7)
C102 C101 C103 108.1(7)
C102 C101 C104 112.0(7)
C103 C101 C104 113.0(8)
O101 C105 O102 124.3(4)
O101 C105 N201 111.5(3)
O102 C105 N201 124.2(4)
N201 C201 C202 110.5(5)
N201 C201 C203 108.8(3)
C202 C201 C203 109.9(3)
O201 C202 N301 120.3(5)
O201 C202 C201 121.9(4)
N301 C202 C201 117.7(4)
C201 C203 C204 114.1(4)
C203 C204 C205 108.2(4)
C203 C204 C206 111.4(4)
C205 C204 C206 110.4(6)
N301 C301 C302 109.8(5)
N301 C301 C303 111.4(5)
C302 C301 C303 108.5(4)
O301 C302 O401 123.3(4)
O301 C302 C301 126.8(6)
O401 C302 C301 109.9(6)
O401 C401 C402 111.7(5)
Cl41 C402 Cl42 110.7(4)
Cl41 C402 Cl43 107.0(4)
Cl41 C402 C401 110.9(4)
Cl42 C402 Cl43 110.2(3)
Cl42 C402 C401 108.4(5)
Cl43 C402 C401 109.7(4)
C105 N201 H10 119.0
C201 N201 H10 119.6
C202 N301 H21 120.5
C301 N301 H21 119.4
C101 C102 H1 111.9
C101 C102 H2 109.9
C101 C102 H3 106.6
H1 C102 H2 109.5
H1 C102 H3 109.5
H2 C102 H3 109.5
C101 C103 H4 113.0
C101 C103 H5 106.4
C101 C103 H6 108.9
H4 C103 H5 109.5
H4 C103 H6 109.5
H5 C103 H6 109.4
C101 C104 H7 107.3
C101 C104 H8 107.9
C101 C104 H9 113.1
H7 C104 H8 109.5
H7 C104 H9 109.5
H8 C104 H9 109.5
N201 C201 H11 108.6
C202 C201 H11 110.7
C203 C201 H11 108.3
C201 C203 H12 110.5
C201 C203 H13 106.0
C204 C203 H12 108.5
C204 C203 H13 108.2
H12 C203 H13 109.5
C203 C204 H14 109.3
C205 C204 H14 108.4
C206 C204 H14 109.1
C204 C205 H15 110.1
C204 C205 H16 110.3
C204 C205 H17 107.9
H15 C205 H16 109.5
H15 C205 H17 109.5
H16 C205 H17 109.5
C204 C206 H18 108.7
C204 C206 H19 111.2
C204 C206 H20 108.5
H18 C206 H19 109.5
H18 C206 H20 109.5
H19 C206 H20 109.5
N301 C301 H22 108.7
C302 C301 H22 109.4
C303 C301 H22 109.0
C301 C303 H23 111.9
C301 C303 H24 110.9
C301 C303 H25 105.5
H23 C303 H24 109.5
H23 C303 H25 109.5
H24 C303 H25 109.5
O401 C401 H26 107.6
O401 C401 H27 109.6
C402 C401 H26 108.5
C402 C401 H27 109.8
H26 C401 H27 109.5

loop_
_geom_bond_atom_site_label_1
_geom_bond_atom_site_label_2
_geom_bond_distance
Cl41 C402 1.766(9)
Cl42 C402 1.740(5)
Cl43 C402 1.777(5)
O101 C101 1.453(6)
O101 C105 1.323(5)
O102 C105 1.192(5)
O201 C202 1.228(7)
O301 C302 1.163(9)
O401 C302 1.368(9)
O401 C401 1.412(6)
N201 C105 1.312(5)
N201 C201 1.456(5)
N301 C202 1.355(6)
N301 C301 1.418(8)
C101 C102 1.467(9)
C101 C103 1.495(14)
C101 C104 1.448(16)
C201 C202 1.482(9)
C201 C203 1.537(7)
C203 C204 1.523(6)
C204 C205 1.538(8)
C204 C206 1.505(9)
C301 C302 1.522(6)
C301 C303 1.530(7)
C401 C402 1.488(12)
N201 H10 0.950
N301 H21 0.950
C102 H1 0.950
C102 H2 0.950
C102 H3 0.950
C103 H4 0.950
C103 H5 0.950
C103 H6 0.950
C104 H7 0.950
C104 H8 0.950
C104 H9 0.950
C201 H11 0.950
C203 H12 0.950
C203 H13 0.950
C204 H14 0.950
C205 H15 0.950
C205 H16 0.950
C205 H17 0.950
C206 H18 0.950
C206 H19 0.950
C206 H20 0.950
C301 H22 0.950
C303 H23 0.950
C303 H24 0.950
C303 H25 0.950
C401 H26 0.950
C401 H27 0.950

loop_
_geom_hbond_atom_site_label_D
_geom_hbond_atom_site_label_H
_geom_hbond_atom_site_label_A
_geom_hbond_site_symmetry_A
_geom_hbond_distance_DH
_geom_hbond_distance_HA
_geom_hbond_distance_DA
_geom_hbond_angle_DHA
_geom_hbond_publ_flag
N201 H10 O102 6_555 0.95 1.97 2.907(5) 171 yes
N301 H21 O201 2_554 0.95 1.89 2.829(6) 170 yes

loop_
_geom_torsion_atom_site_label_1
_geom_torsion_atom_site_label_2
_geom_torsion_atom_site_label_3
_geom_torsion_atom_site_label_4
_geom_torsion
_geom_torsion_publ_flag
C101 O101 C105 O102 -6.9(12) ?
C101 O101 C105 N201 174.3(6) ?
C105 O101 C101 C102 -176.9(7) ?
C105 O101 C101 C103 -61.6(9) ?
C105 O101 C101 C104 63.1(10) ?
C302 O401 C401 C402 150.4(5) yes
C401 O401 C302 O301 2.8(7) ?
C401 O401 C302 C301 -178.1(4) yes
C105 N201 C201 C202 -91.6(6) yes
C105 N201 C201 C203 147.7(6) ?
C201 N201 C105 O101 177.2(6) yes
C201 N201 C105 O102 -1.6(11) ?
C202 N301 C301 C302 -61.6(6) yes
C202 N301 C301 C303 178.2(4) ?
C301 N301 C202 O201 -1.6(6) ?
C301 N301 C202 C201 178.0(4) yes
N201 C201 C202 O201 -49.8(5) ?
N201 C201 C202 N301 130.6(4) yes
N201 C201 C203 C204 -170.0(5) ?
C202 C201 C203 C204 68.9(6) ?
C203 C201 C202 O201 70.3(5) ?
C203 C201 C202 N301 -109.3(4) ?
C201 C203 C204 C205 -171.9(6) ?
C201 C203 C204 C206 66.5(7) ?
N301 C301 C302 O301 -29.1(7) ?
N301 C301 C302 O401 151.8(4) yes
C303 C301 C302 O301 92.9(8) ?
C303 C301 C302 O401 -86.2(6) ?
O401 C401 C402 Cl41 63.2(5) ?
O401 C401 C402 Cl42 -175.1(4) ?
O401 C401 C402 Cl43 -54.8(6) ?

loop_
_cod_related_entry_id
_cod_related_entry_database
_cod_related_entry_code
1 ChemSpider 21180095
